data_7225421
loop_
_publ_author_name
'Yang, Bo'
'Gao, Zhong-Zheng'
'Lu, Ji-Hong'
'Zhu, Qian-Jiang'
'Xue, Sai-Feng'
'Tao, Zhu'
'Prior, Timothy J.'
'Redshaw, Carl'
'Wei, Gang'
'Xiao, Xin'

_publ_section_title
;
 Interaction of a symmetrical
 \a,\a&#x2032;,\d,\d&#x2032;-tetramethyl-cucurbit[6]uril with Ln3+:
 potential applications for isolation of lanthanides
;
_journal_issue 26
_journal_name_full CrystEngComm
_journal_page_first 5028
_journal_paper_doi 10.1039/C6CE00134C
_journal_volume 18
_journal_year 2016
_chemical_formula_sum 'C120 H126 N78 Nd2 O94'
_chemical_formula_weight 4453.46
_space_group_crystal_system monoclinic
_space_group_IT_number 14
_space_group_name_Hall '-P 2yn'
_space_group_name_H-M_alt 'P 1 21/n 1'
_symmetry_space_group_name_Hall '-P 2yn'
_symmetry_space_group_name_H-M 'P 1 21/n 1'
_atom_sites_solution_hydrogens geom
_audit_creation_method SHELXL-2014/7
_audit_update_record
;
2016-05-31 deposited with the CCDC.
2016-06-02 downloaded from the CCDC.
;
_cell_angle_alpha 90
_cell_angle_beta 92.8520(10)
_cell_angle_gamma 90
_cell_formula_units_Z 2
_cell_length_a 15.4080(17)
_cell_length_b 17.0805(19)
_cell_length_c 35.289(4)
_cell_measurement_reflns_used 9998
_cell_measurement_temperature 293(2)
_cell_measurement_theta_max 25.06
_cell_measurement_theta_min 2.23
_cell_volume 9275.7(18)
_computing_cell_refinement 'Bruker SMART'
_computing_data_collection 'Bruker SMART'
_computing_data_reduction 'Bruker SAINT'
_computing_molecular_graphics 'Bruker SHELXTL'
_computing_publication_material 'Bruker SHELXTL'
_computing_structure_refinement 'SHELXL-2014/7 (Sheldrick, 2014)'
_computing_structure_solution 'Bruker SHELXTL'
_diffrn_ambient_temperature 293(2)
_diffrn_measured_fraction_theta_full 0.983
_diffrn_measured_fraction_theta_max 0.983
_diffrn_measurement_device_type 'CCD area detector'
_diffrn_measurement_method 'phi and omega scans'
_diffrn_radiation_type MoK\a
_diffrn_radiation_wavelength 0.71073
_diffrn_reflns_av_R_equivalents 0.0438
_diffrn_reflns_av_unetI/netI 0.0490
_diffrn_reflns_Laue_measured_fraction_full 0.983
_diffrn_reflns_Laue_measured_fraction_max 0.983
_diffrn_reflns_limit_h_max 18
_diffrn_reflns_limit_h_min -18
_diffrn_reflns_limit_k_max 20
_diffrn_reflns_limit_k_min -19
_diffrn_reflns_limit_l_max 42
_diffrn_reflns_limit_l_min -41
_diffrn_reflns_number 48495
_diffrn_reflns_point_group_measured_fraction_full 0.983
_diffrn_reflns_point_group_measured_fraction_max 0.983
_diffrn_reflns_theta_full 25.242
_diffrn_reflns_theta_max 25.250
_diffrn_reflns_theta_min 1.155
_exptl_absorpt_coefficient_mu 0.678
_exptl_absorpt_correction_T_max 0.860
_exptl_absorpt_correction_T_min 0.807
_exptl_absorpt_correction_type multi-scan
_exptl_absorpt_process_details sadabs
_exptl_crystal_colour colourless
_exptl_crystal_density_diffrn 1.595
_exptl_crystal_description block
_exptl_crystal_F_000 4528
_exptl_crystal_size_max 0.270
_exptl_crystal_size_mid 0.230
_exptl_crystal_size_min 0.190
_platon_squeeze_details
;
;
_refine_diff_density_max 2.204
_refine_diff_density_min -0.926
_refine_diff_density_rms 0.164
_refine_ls_extinction_method none
_refine_ls_goodness_of_fit_ref 1.047
_refine_ls_hydrogen_treatment constr
_refine_ls_matrix_type full
_refine_ls_number_parameters 1270
_refine_ls_number_reflns 16526
_refine_ls_number_restraints 7
_refine_ls_restrained_S_all 1.048
_refine_ls_R_factor_all 0.0930
_refine_ls_R_factor_gt 0.0728
_refine_ls_shift/su_max 0.003
_refine_ls_shift/su_mean 0.000
_refine_ls_structure_factor_coef Fsqd
_refine_ls_weighting_details 'w=1/[\s^2^(Fo^2^)+(0.1635P)^2^+27.8386P] where P=(Fo^2^+2Fc^2^)/3'
_refine_ls_weighting_scheme calc
_refine_ls_wR_factor_gt 0.2276
_refine_ls_wR_factor_ref 0.2487
_reflns_Friedel_coverage 0.000
_reflns_number_gt 12506
_reflns_number_total 16526
_reflns_threshold_expression 'I > 2\s(I)'
_cod_data_source_file c6ce00134c2.cif
_cod_data_source_block 4p
_cod_depositor_comments 'Adding full bibliography for 7225407--7225427.cif.'
_cod_original_cell_volume 9275.6(18)
_cod_database_code 7225421
_shelx_shelxl_version_number 2014/7
_shelx_space_group_comment
;
The symmetry employed for this shelxl refinement is uniquely defined
by the following loop, which should always be used as a source of
symmetry information in preference to the above space-group names.
They are only intended as comments.
;
_shelx_estimated_absorpt_t_min 0.838
_shelx_estimated_absorpt_t_max 0.882

loop_
_space_group_symop_operation_xyz
'x, y, z'
'-x+1/2, y+1/2, -z+1/2'
'-x, -y, -z'
'x-1/2, -y-1/2, z-1/2'

loop_
_atom_site_label
_atom_site_type_symbol
_atom_site_fract_x
_atom_site_fract_y
_atom_site_fract_z
_atom_site_U_iso_or_equiv
_atom_site_adp_type
_atom_site_occupancy
_atom_site_site_symmetry_order
_atom_site_calc_flag
_atom_site_refinement_flags_posn
_atom_site_refinement_flags_adp
O7W O 0.7228(6) 0.8278(6) 0.9657(2) 0.109(3) Uani 1 1 d . .
O8W O 0.5125(9) 0.7034(8) 0.8938(3) 0.160(5) Uani 1 1 d . .
O10W O -0.3744(6) 0.1578(9) 0.7739(3) 0.143(5) Uani 1 1 d . .
O9W O -0.3311(9) -0.0035(8) 0.7791(4) 0.161(5) Uiso 1 1 d . .
O16W O -0.1370(9) 0.2593(9) 0.9722(4) 0.165(5) Uiso 1 1 d . .
O11W O -0.3702(9) 0.3171(8) 0.9133(4) 0.159(5) Uiso 1 1 d . .
O12W O 0.7775(10) 0.0464(9) 0.8922(4) 0.180(5) Uiso 1 1 d . .
O13W O -0.1783(10) 0.4356(10) 0.7941(5) 0.190(6) Uiso 1 1 d . .
O14W O -0.2722(11) 0.2060(9) 0.8832(5) 0.187(6) Uiso 1 1 d . .
O42 O 0.2004(10) 0.0356(10) 0.8231(5) 0.189(6) Uiso 1 1 d . .
O43 O -0.0402(15) -0.1080(14) 0.9870(7) 0.266(9) Uiso 1 1 d . .
N39 N -0.1142(10) 0.0363(11) 0.6324(5) 0.175(7) Uiso 1 1 d D .
O45 O -0.0795(16) 0.0002(13) 0.6040(6) 0.314(12) Uiso 1 1 d D .
O46 O -0.145(2) -0.0108(15) 0.6558(7) 0.406(19) Uiso 1 1 d D .
O44 O -0.1206(12) 0.1033(10) 0.6318(5) 0.230(8) Uiso 1 1 d D .
O26 O 0.2534(5) 0.4969(4) 0.7516(3) 0.118(3) Uani 1 1 d . .
C1 C -0.0568(4) 0.2577(4) 0.78261(18) 0.0297(14) Uani 1 1 d . .
C2 C -0.1520(4) 0.1554(4) 0.80549(19) 0.0305(14) Uani 1 1 d . .
H2A H -0.1679 0.1944 0.8239 0.037 Uiso 1 1 calc R U
H2B H -0.2053 0.1327 0.7946 0.037 Uiso 1 1 calc R U
C3 C -0.0559(4) 0.1045(3) 0.85772(17) 0.0254(13) Uani 1 1 d . .
C4 C -0.0002(4) 0.0221(4) 0.91075(17) 0.0294(13) Uani 1 1 d . .
H4A H -0.0009 0.0722 0.9237 0.035 Uiso 1 1 calc R U
H4B H -0.0409 -0.0122 0.9227 0.035 Uiso 1 1 calc R U
C5 C 0.1500(4) 0.0261(4) 0.93698(17) 0.0277(13) Uani 1 1 d . .
C6 C 0.2859(4) -0.0081(4) 0.97234(17) 0.0315(14) Uani 1 1 d . .
H6A H 0.2993 -0.0547 0.9872 0.038 Uiso 1 1 calc R U
H6B H 0.2674 0.0321 0.9896 0.038 Uiso 1 1 calc R U
C7 C 0.3760(4) 0.0962(4) 0.94790(17) 0.0320(14) Uani 1 1 d . .
C8 C 0.4744(4) 0.1809(4) 0.91482(18) 0.0319(14) Uani 1 1 d . .
H8A H 0.5374 0.1806 0.9169 0.038 Uiso 1 1 calc R U
H8B H 0.4544 0.2182 0.9332 0.038 Uiso 1 1 calc R U
C9 C 0.3775(4) 0.2562(4) 0.86995(18) 0.0301(14) Uani 1 1 d . .
C10 C 0.3231(4) 0.3387(4) 0.81756(18) 0.0320(14) Uani 1 1 d . .
H10A H 0.3609 0.3772 0.8067 0.038 Uiso 1 1 calc R U
H10B H 0.2946 0.3636 0.8383 0.038 Uiso 1 1 calc R U
C11 C 0.1721(4) 0.3283(3) 0.79283(16) 0.0250(13) Uani 1 1 d . .
C12 C 0.0390(4) 0.3470(4) 0.75125(17) 0.0278(13) Uani 1 1 d . .
H12A H 0.0208 0.3828 0.7707 0.033 Uiso 1 1 calc R U
H12B H 0.0311 0.3733 0.7270 0.033 Uiso 1 1 calc R U
C13 C -0.0974(4) 0.1643(4) 0.73668(18) 0.0314(14) Uani 1 1 d . .
C14 C -0.1869(4) 0.1506(5) 0.7173(2) 0.0435(17) Uani 1 1 d . .
H14A H -0.1805 0.1350 0.6915 0.065 Uiso 1 1 calc R U
H14B H -0.2202 0.1981 0.7179 0.065 Uiso 1 1 calc R U
H14C H -0.2164 0.1101 0.7305 0.065 Uiso 1 1 calc R U
C15 C -0.1077(4) 0.0128(4) 0.81331(17) 0.0280(13) Uani 1 1 d . .
H15 H -0.1678 -0.0039 0.8077 0.034 Uiso 1 1 calc R U
C16 C -0.0651(4) -0.0306(3) 0.84778(17) 0.0273(13) Uani 1 1 d . .
H16 H -0.1080 -0.0607 0.8613 0.033 Uiso 1 1 calc R U
C17 C 0.1003(4) -0.0951(4) 0.91450(18) 0.0285(13) Uani 1 1 d . .
H17 H 0.0568 -0.1233 0.9286 0.034 Uiso 1 1 calc R U
C18 C 0.1921(4) -0.1038(3) 0.93347(16) 0.0259(13) Uani 1 1 d . .
H18 H 0.1924 -0.1399 0.9550 0.031 Uiso 1 1 calc R U
C19 C 0.4255(4) -0.0318(4) 0.93616(16) 0.0270(13) Uani 1 1 d . .
C20 C 0.4727(5) -0.0872(4) 0.9638(2) 0.0411(16) Uani 1 1 d . .
H20A H 0.5065 -0.0575 0.9823 0.062 Uiso 1 1 calc R U
H20B H 0.5104 -0.1207 0.9502 0.062 Uiso 1 1 calc R U
H20C H 0.4311 -0.1185 0.9764 0.062 Uiso 1 1 calc R U
C21 C 0.4844(4) 0.0292(4) 0.91558(17) 0.0292(13) Uani 1 1 d . .
C22 C 0.5795(4) 0.0296(5) 0.9297(2) 0.0424(17) Uani 1 1 d . .
H22A H 0.6036 -0.0218 0.9270 0.064 Uiso 1 1 calc R U
H22B H 0.5837 0.0447 0.9559 0.064 Uiso 1 1 calc R U
H22C H 0.6112 0.0662 0.9150 0.064 Uiso 1 1 calc R U
C23 C 0.4910(4) 0.1882(4) 0.84399(18) 0.0299(14) Uani 1 1 d . .
H23 H 0.5535 0.1984 0.8474 0.036 Uiso 1 1 calc R U
C24 C 0.4473(4) 0.2423(4) 0.81299(18) 0.0299(14) Uani 1 1 d . .
H24 H 0.4870 0.2829 0.8046 0.036 Uiso 1 1 calc R U
C25 C 0.2790(4) 0.3112(4) 0.74871(16) 0.0273(13) Uani 1 1 d . .
H25 H 0.3157 0.3549 0.7413 0.033 Uiso 1 1 calc R U
C26 C 0.1879(4) 0.3133(4) 0.72828(18) 0.0293(13) Uani 1 1 d . .
H26 H 0.1839 0.3534 0.7084 0.035 Uiso 1 1 calc R U
C27 C -0.0397(4) 0.2280(4) 0.71837(17) 0.0291(13) Uani 1 1 d . .
C28 C -0.0833(5) 0.2761(4) 0.6866(2) 0.0432(17) Uani 1 1 d . .
H28A H -0.0444 0.3164 0.6790 0.065 Uiso 1 1 calc R U
H28B H -0.1353 0.2995 0.6953 0.065 Uiso 1 1 calc R U
H28C H -0.0979 0.2427 0.6653 0.065 Uiso 1 1 calc R U
C29 C 0.0307(4) 0.1062(4) 0.71627(17) 0.0317(14) Uani 1 1 d . .
C30 C -0.0699(4) 0.0148(4) 0.74440(18) 0.0322(14) Uani 1 1 d . .
H30A H -0.1320 0.0105 0.7388 0.039 Uiso 1 1 calc R U
H30B H -0.0411 -0.0214 0.7280 0.039 Uiso 1 1 calc R U
C31 C 0.0039(4) -0.0673(4) 0.79352(18) 0.0289(13) Uani 1 1 d . .
C32 C 0.0368(4) -0.1473(4) 0.85099(18) 0.0294(14) Uani 1 1 d . .
H32 H 0.0176 -0.1984 0.8470 0.035 Uiso 1 1 calc R U
C33 C 0.1922(4) -0.1510(3) 0.87105(17) 0.0274(13) Uani 1 1 d . .
C34 C 0.3351(4) -0.1470(4) 0.90664(18) 0.0292(13) Uani 1 1 d . .
H34A H 0.3497 -0.1716 0.9309 0.035 Uiso 1 1 calc R U
H34B H 0.3513 -0.1829 0.8869 0.035 Uiso 1 1 calc R U
C35 C 0.4201(4) -0.0555(4) 0.87017(17) 0.0291(13) Uani 1 1 d . .
C36 C 0.5165(4) 0.0424(4) 0.84494(18) 0.0309(14) Uani 1 1 d . .
H36A H 0.5751 0.0569 0.8536 0.037 Uiso 1 1 calc R U
H36B H 0.5212 0.0037 0.8250 0.037 Uiso 1 1 calc R U
C37 C 0.4402(4) 0.1123(4) 0.79222(17) 0.0276(13) Uani 1 1 d . .
C38 C 0.4023(4) 0.2142(4) 0.74436(18) 0.0315(14) Uani 1 1 d . .
H38A H 0.4392 0.2584 0.7389 0.038 Uiso 1 1 calc R U
H38B H 0.4157 0.1723 0.7270 0.038 Uiso 1 1 calc R U
C39 C 0.2560(4) 0.1962(4) 0.71427(17) 0.0301(14) Uani 1 1 d . .
C40 C 0.1064(4) 0.2133(4) 0.68659(18) 0.0318(14) Uani 1 1 d . .
H40A H 0.0882 0.2589 0.6718 0.038 Uiso 1 1 calc R U
H40B H 0.1261 0.1740 0.6691 0.038 Uiso 1 1 calc R U
C41 C 0.2673(5) 0.3443(4) 0.97224(18) 0.0336(14) Uani 1 1 d . .
H41A H 0.2395 0.3002 0.9593 0.040 Uiso 1 1 calc R U
H41B H 0.3285 0.3318 0.9765 0.040 Uiso 1 1 calc R U
C42 C 0.2045(4) 0.4133(3) 0.91717(16) 0.0255(13) Uani 1 1 d . .
C43 C 0.1637(4) 0.4977(4) 0.86323(17) 0.0313(14) Uani 1 1 d . .
H43 H 0.1758 0.4863 0.8383 0.038 Uiso 1 1 calc R U
C44 C 0.0081(4) 0.5028(4) 0.87550(17) 0.0295(14) Uani 1 1 d . .
C45 C -0.1460(4) 0.5434(4) 0.87809(18) 0.0355(15) Uani 1 1 d . .
H45A H -0.1734 0.5773 0.8590 0.043 Uiso 1 1 calc R U
H45B H -0.1550 0.4897 0.8699 0.043 Uiso 1 1 calc R U
C46 C -0.2268(5) 0.4945(4) 0.9317(2) 0.0396(16) Uani 1 1 d . .
C47 C -0.3370(5) 0.4808(5) 0.9809(2) 0.0427(17) Uani 1 1 d . .
H47A H -0.3921 0.5082 0.9799 0.051 Uiso 1 1 calc R U
H47B H -0.3463 0.4303 0.9688 0.051 Uiso 1 1 calc R U
C48 C 0.3208(4) 0.4780(4) 0.94834(18) 0.0312(14) Uani 1 1 d . .
C49 C 0.4141(4) 0.4477(5) 0.9466(2) 0.0437(17) Uani 1 1 d . .
H49A H 0.4307 0.4214 0.9699 0.066 Uiso 1 1 calc R U
H49B H 0.4527 0.4910 0.9430 0.066 Uiso 1 1 calc R U
H49C H 0.4175 0.4119 0.9258 0.066 Uiso 1 1 calc R U
C50 C 0.2863(4) 0.5277(4) 0.91322(19) 0.0339(15) Uani 1 1 d . .
C51 C 0.3552(5) 0.5510(5) 0.8852(2) 0.052(2) Uani 1 1 d . .
H51A H 0.3828 0.5048 0.8761 0.078 Uiso 1 1 calc R U
H51B H 0.3981 0.5840 0.8979 0.078 Uiso 1 1 calc R U
H51C H 0.3279 0.5789 0.8642 0.078 Uiso 1 1 calc R U
C52 C 0.0795(4) 0.6233(4) 0.87146(19) 0.0330(15) Uani 1 1 d . .
H52 H 0.0986 0.6440 0.8474 0.040 Uiso 1 1 calc R U
C53 C -0.0188(4) 0.6376(4) 0.87594(18) 0.0325(14) Uani 1 1 d . .
H53 H -0.0458 0.6640 0.8537 0.039 Uiso 1 1 calc R U
C54 C -0.2179(4) 0.6301(4) 0.92534(18) 0.0335(15) Uani 1 1 d . .
H54 H -0.2510 0.6574 0.9049 0.040 Uiso 1 1 calc R U
C55 C -0.2754(4) 0.6094(4) 0.95883(18) 0.0335(15) Uani 1 1 d . .
H55 H -0.3343 0.6305 0.9549 0.040 Uiso 1 1 calc R U
C56 C 0.2645(5) 0.5973(4) 0.9690(2) 0.0399(17) Uani 1 1 d . .
C57 C 0.2132(5) 0.6650(4) 0.9114(3) 0.0463(19) Uani 1 1 d . .
H57A H 0.2274 0.7108 0.9267 0.056 Uiso 1 1 calc R U
H57B H 0.2417 0.6706 0.8876 0.056 Uiso 1 1 calc R U
C58 C 0.0631(5) 0.7008(4) 0.9248(2) 0.0347(15) Uani 1 1 d . .
C59 C -0.0950(5) 0.7277(4) 0.9213(2) 0.0398(17) Uani 1 1 d . .
H59 H -0.1070 0.7799 0.9155 0.048 Uiso 1 1 calc R U
C60 C -0.1610(4) 0.6900(4) 0.98076(19) 0.0328(15) Uani 1 1 d . .
N1 N -0.1060(3) 0.1940(3) 0.77547(16) 0.0304(12) Uani 1 1 d . .
N2 N -0.1018(3) 0.0950(3) 0.82475(15) 0.0293(11) Uani 1 1 d . .
N3 N -0.0286(3) 0.0332(3) 0.87119(14) 0.0264(11) Uani 1 1 d . .
N4 N 0.0859(3) -0.0110(3) 0.91532(14) 0.0285(11) Uani 1 1 d . .
N5 N 0.2143(3) -0.0256(3) 0.94542(15) 0.0292(11) Uani 1 1 d . .
N6 N 0.3644(3) 0.0182(3) 0.95515(15) 0.0308(12) Uani 1 1 d . .
N7 N 0.4430(3) 0.1040(3) 0.92432(15) 0.0312(12) Uani 1 1 d . .
N8 N 0.4467(4) 0.2072(3) 0.87716(15) 0.0328(12) Uani 1 1 d . .
N9 N 0.3755(4) 0.2747(3) 0.83253(15) 0.0320(12) Uani 1 1 d . .
N10 N 0.2578(3) 0.3152(3) 0.78899(14) 0.0272(11) Uani 1 1 d . .
N11 N 0.1301(3) 0.3295(3) 0.75817(14) 0.0272(11) Uani 1 1 d . .
N12 N -0.0160(4) 0.2787(3) 0.75109(15) 0.0297(12) Uani 1 1 d . .
N13 N -0.0423(3) 0.0940(3) 0.73591(15) 0.0296(11) Uani 1 1 d . .
N14 N -0.0510(3) -0.0075(3) 0.78340(15) 0.0311(12) Uani 1 1 d . .
N15 N -0.0023(3) -0.0807(3) 0.83141(15) 0.0297(11) Uani 1 1 d . .
N16 N 0.1087(3) -0.1275(3) 0.87739(14) 0.0287(11) Uani 1 1 d . .
N17 N 0.2424(3) -0.1341(3) 0.90321(14) 0.0282(11) Uani 1 1 d . .
N18 N 0.3853(3) -0.0760(3) 0.90381(14) 0.0295(11) Uani 1 1 d . .
N19 N 0.4744(3) 0.0066(3) 0.87604(14) 0.0290(11) Uani 1 1 d . .
N20 N 0.4740(3) 0.1103(3) 0.82904(14) 0.0291(11) Uani 1 1 d . .
N21 N 0.4222(3) 0.1882(3) 0.78283(15) 0.0300(12) Uani 1 1 d . .
N22 N 0.3128(3) 0.2368(3) 0.73768(14) 0.0288(11) Uani 1 1 d . .
N23 N 0.1785(3) 0.2350(3) 0.71273(15) 0.0299(11) Uani 1 1 d . .
N24 N 0.0327(4) 0.1829(3) 0.70593(15) 0.0323(12) Uani 1 1 d . .
N25 N 0.2590(3) 0.4125(3) 0.94816(14) 0.0278(11) Uani 1 1 d . .
N26 N 0.2211(3) 0.4762(3) 0.89490(14) 0.0291(11) Uani 1 1 d . .
N27 N 0.0867(4) 0.5378(3) 0.87312(15) 0.0316(12) Uani 1 1 d . .
N28 N -0.0540(4) 0.5594(3) 0.88062(15) 0.0329(12) Uani 1 1 d . .
N29 N -0.1876(4) 0.5548(3) 0.91332(15) 0.0337(12) Uani 1 1 d . .
N30 N -0.2756(4) 0.5252(3) 0.95931(16) 0.0362(13) Uani 1 1 d . .
N31 N 0.3094(4) 0.5318(3) 0.97985(17) 0.0389(13) Uani 1 1 d . .
N32 N 0.2478(4) 0.5952(3) 0.93117(19) 0.0418(14) Uani 1 1 d . .
N33 N 0.1210(4) 0.6632(3) 0.90349(18) 0.0401(14) Uani 1 1 d . .
N34 N -0.0181(4) 0.6871(3) 0.90938(16) 0.0351(13) Uani 1 1 d . .
N35 N -0.1508(4) 0.6797(3) 0.94299(16) 0.0359(13) Uani 1 1 d . .
N36 N -0.2294(4) 0.6453(3) 0.99155(14) 0.0316(12) Uani 1 1 d . .
N37 N 0.8469(6) 0.7943(6) 0.8088(4) 0.083(3) Uani 1 1 d . .
O1 O -0.0519(3) 0.2941(2) 0.81294(13) 0.0314(10) Uani 1 1 d . .
O2 O -0.0422(3) 0.1672(2) 0.87431(13) 0.0327(10) Uani 1 1 d . .
O1W O 0.1599(3) 0.2066(3) 0.89203(16) 0.0461(13) Uani 1 1 d . .
O3 O 0.1478(3) 0.0949(3) 0.94648(14) 0.0409(11) Uani 1 1 d . .
O2W O 0.0127(4) 0.2727(4) 0.93732(14) 0.0562(15) Uani 1 1 d . .
O4 O 0.3351(3) 0.1497(3) 0.96146(14) 0.0407(11) Uani 1 1 d . .
O3W O -0.1237(3) 0.3135(3) 0.88477(15) 0.0425(12) Uani 1 1 d . .
O5 O 0.3285(3) 0.2812(3) 0.89337(13) 0.0398(11) Uani 1 1 d . .
O4W O 0.0914(4) 0.1761(4) 0.81818(19) 0.0679(17) Uani 1 1 d . .
O6 O 0.1373(3) 0.3379(2) 0.82366(12) 0.0312(10) Uani 1 1 d . .
O7 O 0.0842(3) 0.0566(3) 0.70935(14) 0.0403(11) Uani 1 1 d . .
O8 O 0.0499(3) -0.1039(3) 0.77228(13) 0.0370(11) Uani 1 1 d . .
O9 O 0.2164(3) -0.1849(3) 0.84291(13) 0.0375(11) Uani 1 1 d . .
O10 O 0.4057(3) -0.0889(3) 0.83984(12) 0.0390(11) Uani 1 1 d . .
O11 O 0.4288(3) 0.0555(3) 0.77145(12) 0.0369(11) Uani 1 1 d . .
O12 O 0.2724(3) 0.1348(3) 0.69771(13) 0.0366(11) Uani 1 1 d . .
O13 O 0.1478(3) 0.3636(2) 0.90926(12) 0.0301(10) Uani 1 1 d . .
O14 O -0.0060(3) 0.4324(2) 0.87292(13) 0.0327(10) Uani 1 1 d . .
O15 O -0.2187(4) 0.4248(3) 0.92491(16) 0.0537(15) Uani 1 1 d . .
O16 O 0.2458(4) 0.6497(3) 0.99070(19) 0.0633(17) Uani 1 1 d . .
O17 O 0.0806(4) 0.7426(3) 0.95218(15) 0.0464(12) Uani 1 1 d . .
O18 O -0.1168(3) 0.7328(3) 1.00131(14) 0.0438(12) Uani 1 1 d . .
O19 O 0.8991(6) 0.7392(6) 0.7998(3) 0.115(3) Uani 1 1 d . .
O20 O 0.8182(7) 0.8404(5) 0.7835(3) 0.110(3) Uani 1 1 d . .
O21 O 0.8257(5) 0.8001(5) 0.8418(2) 0.086(2) Uani 1 1 d . .
Nd1 Nd 0.03552(2) 0.29194(2) 0.87126(2) 0.02803(15) Uani 1 1 d . .
O17W O 0.7962(5) 0.4224(5) 0.6495(2) 0.081(2) Uani 1 1 d . .
O5W O 0.5168(7) 0.0414(6) 0.7041(2) 0.124(4) Uani 1 1 d . .
O22 O 0.4146(6) 0.7131(5) 0.9573(4) 0.123(4) Uani 1 1 d . .
N38 N 0.4655(6) 0.6844(6) 0.9826(3) 0.080(2) Uani 1 1 d . .
O23 O 0.4569(9) 0.6994(7) 1.0175(3) 0.139(4) Uani 1 1 d . .
O24 O 0.5147(6) 0.6339(7) 0.9702(3) 0.131(4) Uani 1 1 d . .
O6W O 0.6100(7) 0.8362(7) 0.9021(2) 0.125(4) Uani 1 1 d . .
O15W O 0.3106(7) 0.8110(6) 1.0143(3) 0.127(4) Uani 1 1 d . .

loop_
_atom_site_aniso_label
_atom_site_aniso_U_11
_atom_site_aniso_U_22
_atom_site_aniso_U_33
_atom_site_aniso_U_23
_atom_site_aniso_U_13
_atom_site_aniso_U_12
O7W 0.125(7) 0.139(8) 0.064(5) 0.017(5) 0.022(5) 0.063(6)
O8W 0.178(11) 0.196(13) 0.104(8) 0.008(7) -0.001(7) -0.112(10)
O10W 0.069(5) 0.258(15) 0.105(7) 0.013(8) 0.029(5) 0.003(7)
O26 0.081(5) 0.056(5) 0.214(11) -0.050(6) -0.008(6) 0.013(4)
C1 0.031(3) 0.029(3) 0.030(3) 0.004(3) 0.000(3) 0.007(3)
C2 0.024(3) 0.030(3) 0.038(4) 0.003(3) 0.009(3) 0.005(3)
C3 0.021(3) 0.027(3) 0.028(3) -0.004(3) 0.006(2) -0.002(2)
C4 0.033(3) 0.030(3) 0.026(3) -0.007(3) 0.007(3) 0.003(3)
C5 0.035(3) 0.025(3) 0.023(3) -0.003(2) 0.004(2) -0.005(3)
C6 0.037(4) 0.036(4) 0.022(3) -0.006(3) 0.000(3) -0.005(3)
C7 0.034(3) 0.037(4) 0.025(3) -0.006(3) -0.003(3) 0.001(3)
C8 0.034(3) 0.035(3) 0.026(3) -0.004(3) -0.001(3) -0.007(3)
C9 0.030(3) 0.031(3) 0.030(3) -0.004(3) 0.000(3) -0.003(3)
C10 0.035(3) 0.030(3) 0.031(3) -0.005(3) 0.002(3) 0.003(3)
C11 0.031(3) 0.019(3) 0.025(3) -0.002(2) 0.006(2) 0.002(2)
C12 0.033(3) 0.024(3) 0.026(3) 0.003(2) 0.005(3) 0.005(3)
C13 0.032(3) 0.030(3) 0.032(3) -0.004(3) 0.000(3) 0.006(3)
C14 0.032(4) 0.058(5) 0.039(4) 0.001(3) -0.010(3) 0.002(3)
C15 0.027(3) 0.027(3) 0.030(3) -0.004(3) 0.004(2) -0.004(2)
C16 0.028(3) 0.024(3) 0.030(3) 0.003(2) 0.003(2) -0.004(2)
C17 0.031(3) 0.024(3) 0.030(3) -0.001(2) 0.002(3) -0.002(3)
C18 0.038(3) 0.022(3) 0.018(3) -0.002(2) 0.005(2) -0.002(2)
C19 0.032(3) 0.027(3) 0.021(3) -0.004(2) -0.003(2) -0.003(3)
C20 0.043(4) 0.042(4) 0.037(4) 0.002(3) -0.007(3) 0.005(3)
C21 0.029(3) 0.035(4) 0.024(3) -0.001(3) -0.003(2) -0.002(3)
C22 0.030(4) 0.059(5) 0.038(4) -0.001(3) -0.003(3) 0.000(3)
C23 0.031(3) 0.029(3) 0.030(3) -0.003(3) 0.002(3) -0.003(3)
C24 0.029(3) 0.028(3) 0.033(3) -0.002(3) 0.007(3) -0.001(3)
C25 0.034(3) 0.027(3) 0.020(3) 0.002(2) 0.006(2) 0.003(3)
C26 0.038(4) 0.025(3) 0.024(3) 0.000(3) 0.006(3) 0.003(3)
C27 0.031(3) 0.036(3) 0.020(3) -0.002(3) -0.004(2) 0.006(3)
C28 0.053(5) 0.043(4) 0.032(4) 0.008(3) -0.006(3) 0.010(3)
C29 0.036(3) 0.037(4) 0.022(3) -0.003(3) -0.001(3) 0.001(3)
C30 0.040(4) 0.028(3) 0.028(3) 0.000(3) 0.000(3) 0.001(3)
C31 0.031(3) 0.025(3) 0.031(3) -0.002(3) 0.002(3) -0.001(3)
C32 0.036(3) 0.018(3) 0.034(3) -0.003(2) -0.007(3) -0.001(2)
C33 0.033(3) 0.022(3) 0.027(3) 0.002(2) 0.002(3) -0.005(3)
C34 0.029(3) 0.027(3) 0.031(3) -0.004(3) 0.002(3) 0.002(3)
C35 0.036(3) 0.027(3) 0.024(3) 0.000(3) -0.001(3) 0.004(3)
C36 0.033(3) 0.031(3) 0.029(3) -0.001(3) 0.005(3) 0.005(3)
C37 0.027(3) 0.029(3) 0.027(3) 0.001(3) 0.008(2) 0.002(3)
C38 0.036(4) 0.032(3) 0.027(3) 0.007(3) 0.011(3) 0.007(3)
C39 0.040(4) 0.030(3) 0.021(3) 0.003(3) 0.010(3) 0.004(3)
C40 0.037(4) 0.036(4) 0.023(3) -0.001(3) 0.004(3) 0.002(3)
C41 0.041(4) 0.030(3) 0.030(3) 0.002(3) 0.007(3) 0.006(3)
C42 0.030(3) 0.025(3) 0.022(3) -0.002(2) 0.007(2) 0.000(3)
C43 0.036(3) 0.036(4) 0.023(3) 0.003(3) 0.010(3) 0.006(3)
C44 0.037(4) 0.030(4) 0.022(3) 0.000(2) 0.006(3) 0.003(3)
C45 0.038(4) 0.043(4) 0.026(3) 0.000(3) 0.003(3) -0.001(3)
C46 0.036(4) 0.040(4) 0.044(4) -0.012(3) 0.007(3) 0.000(3)
C47 0.043(4) 0.047(4) 0.038(4) -0.012(3) 0.002(3) -0.022(3)
C48 0.031(3) 0.035(3) 0.029(3) -0.005(3) 0.010(3) -0.005(3)
C49 0.030(4) 0.056(5) 0.046(4) -0.003(4) 0.006(3) -0.003(3)
C50 0.033(3) 0.030(3) 0.039(4) -0.001(3) 0.009(3) -0.005(3)
C51 0.042(4) 0.051(5) 0.065(5) 0.016(4) 0.019(4) -0.009(4)
C52 0.045(4) 0.021(3) 0.034(3) 0.006(3) 0.012(3) 0.002(3)
C53 0.044(4) 0.028(3) 0.027(3) 0.003(3) 0.009(3) 0.004(3)
C54 0.039(4) 0.038(4) 0.023(3) -0.002(3) 0.000(3) 0.009(3)
C55 0.029(3) 0.043(4) 0.028(3) -0.004(3) 0.002(3) 0.004(3)
C56 0.038(4) 0.031(4) 0.051(4) -0.012(3) 0.005(3) -0.008(3)
C57 0.045(4) 0.022(3) 0.074(6) 0.007(3) 0.009(4) -0.006(3)
C58 0.047(4) 0.018(3) 0.040(4) 0.007(3) 0.012(3) -0.002(3)
C59 0.050(4) 0.022(3) 0.049(4) 0.004(3) 0.022(3) 0.009(3)
C60 0.038(4) 0.030(3) 0.031(3) 0.005(3) 0.001(3) 0.004(3)
N1 0.031(3) 0.028(3) 0.033(3) -0.001(2) 0.005(2) 0.002(2)
N2 0.025(3) 0.026(3) 0.037(3) -0.001(2) 0.004(2) 0.004(2)
N3 0.029(3) 0.024(3) 0.026(3) -0.002(2) -0.002(2) 0.000(2)
N4 0.036(3) 0.023(3) 0.026(3) -0.003(2) -0.002(2) 0.001(2)
N5 0.032(3) 0.025(3) 0.030(3) 0.000(2) -0.004(2) 0.000(2)
N6 0.036(3) 0.030(3) 0.027(3) -0.004(2) 0.004(2) -0.003(2)
N7 0.032(3) 0.032(3) 0.030(3) -0.006(2) 0.002(2) -0.002(2)
N8 0.038(3) 0.037(3) 0.023(3) -0.001(2) -0.001(2) 0.003(2)
N9 0.033(3) 0.036(3) 0.027(3) -0.002(2) 0.000(2) 0.005(2)
N10 0.030(3) 0.030(3) 0.022(3) -0.003(2) 0.007(2) 0.001(2)
N11 0.033(3) 0.025(3) 0.024(3) 0.000(2) 0.007(2) 0.004(2)
N12 0.035(3) 0.029(3) 0.026(3) -0.002(2) 0.003(2) 0.003(2)
N13 0.034(3) 0.027(3) 0.028(3) -0.001(2) 0.005(2) 0.005(2)
N14 0.037(3) 0.031(3) 0.026(3) 0.001(2) 0.002(2) 0.005(2)
N15 0.034(3) 0.025(3) 0.029(3) 0.000(2) 0.003(2) 0.004(2)
N16 0.031(3) 0.027(3) 0.027(3) -0.006(2) -0.004(2) 0.004(2)
N17 0.031(3) 0.028(3) 0.025(3) -0.005(2) 0.002(2) -0.002(2)
N18 0.036(3) 0.032(3) 0.020(3) -0.003(2) -0.001(2) -0.005(2)
N19 0.035(3) 0.030(3) 0.022(3) 0.000(2) -0.002(2) -0.004(2)
N20 0.036(3) 0.023(3) 0.028(3) 0.000(2) 0.001(2) 0.003(2)
N21 0.032(3) 0.030(3) 0.028(3) 0.001(2) 0.003(2) 0.005(2)
N22 0.038(3) 0.027(3) 0.021(3) -0.001(2) 0.005(2) 0.008(2)
N23 0.034(3) 0.028(3) 0.028(3) -0.001(2) 0.005(2) 0.001(2)
N24 0.041(3) 0.026(3) 0.030(3) -0.002(2) 0.005(2) 0.003(2)
N25 0.033(3) 0.027(3) 0.024(3) -0.002(2) 0.007(2) 0.000(2)
N26 0.032(3) 0.026(3) 0.029(3) 0.002(2) 0.005(2) -0.004(2)
N27 0.041(3) 0.020(3) 0.035(3) 0.001(2) 0.007(2) 0.002(2)
N28 0.041(3) 0.028(3) 0.030(3) 0.001(2) 0.011(2) 0.003(2)
N29 0.039(3) 0.033(3) 0.030(3) -0.006(2) 0.007(2) 0.006(2)
N30 0.040(3) 0.035(3) 0.035(3) -0.010(2) 0.013(2) -0.006(3)
N31 0.039(3) 0.038(3) 0.040(3) -0.005(3) 0.011(3) -0.008(3)
N32 0.044(3) 0.023(3) 0.059(4) -0.005(3) 0.006(3) -0.005(2)
N33 0.043(3) 0.026(3) 0.052(4) -0.002(3) 0.008(3) -0.004(2)
N34 0.042(3) 0.028(3) 0.036(3) -0.003(2) 0.009(3) 0.003(2)
N35 0.040(3) 0.037(3) 0.031(3) 0.001(2) 0.008(2) 0.000(3)
N36 0.042(3) 0.028(3) 0.025(3) -0.001(2) 0.006(2) 0.000(2)
N37 0.060(5) 0.074(6) 0.111(9) 0.010(6) -0.028(6) -0.006(5)
O1 0.036(2) 0.030(2) 0.029(2) -0.0024(19) 0.0040(19) 0.0022(18)
O2 0.036(2) 0.024(2) 0.038(3) -0.0039(19) 0.005(2) 0.0003(19)
O1W 0.046(3) 0.032(3) 0.060(3) 0.002(2) 0.008(3) 0.003(2)
O3 0.049(3) 0.026(3) 0.047(3) -0.008(2) -0.008(2) 0.004(2)
O2W 0.056(3) 0.085(4) 0.028(3) 0.003(3) 0.006(2) -0.019(3)
O4 0.045(3) 0.036(3) 0.042(3) -0.008(2) 0.013(2) -0.001(2)
O3W 0.041(3) 0.037(3) 0.050(3) -0.008(2) 0.014(2) -0.003(2)
O5 0.043(3) 0.046(3) 0.032(3) -0.008(2) 0.009(2) 0.007(2)
O4W 0.060(4) 0.068(4) 0.075(4) 0.021(3) 0.000(3) -0.003(3)
O6 0.040(3) 0.030(2) 0.024(2) -0.0041(18) 0.0085(19) 0.0023(19)
O7 0.043(3) 0.036(3) 0.043(3) -0.002(2) 0.011(2) 0.014(2)
O8 0.041(3) 0.034(3) 0.037(3) -0.004(2) 0.009(2) 0.009(2)
O9 0.040(3) 0.046(3) 0.027(2) -0.013(2) 0.005(2) 0.002(2)
O10 0.052(3) 0.039(3) 0.025(2) -0.004(2) -0.001(2) -0.008(2)
O11 0.049(3) 0.034(3) 0.027(2) -0.004(2) 0.000(2) 0.000(2)
O12 0.045(3) 0.028(2) 0.037(3) -0.009(2) 0.011(2) 0.004(2)
O13 0.037(2) 0.023(2) 0.030(2) -0.0008(18) 0.0052(19) -0.0066(19)
O14 0.037(3) 0.022(2) 0.039(3) -0.0037(19) 0.0065(19) 0.0020(19)
O15 0.067(4) 0.032(3) 0.064(4) -0.014(3) 0.029(3) -0.009(2)
O16 0.063(4) 0.048(3) 0.079(4) -0.032(3) 0.009(3) -0.001(3)
O17 0.062(3) 0.029(3) 0.049(3) -0.003(2) 0.006(3) -0.004(2)
O18 0.055(3) 0.040(3) 0.037(3) 0.004(2) 0.002(2) -0.015(2)
O19 0.092(6) 0.112(7) 0.138(8) 0.002(6) -0.020(6) 0.015(6)
O20 0.130(8) 0.089(6) 0.109(7) 0.023(5) -0.021(6) 0.011(6)
O21 0.084(5) 0.110(7) 0.062(5) 0.012(4) -0.016(4) -0.004(4)
Nd1 0.0347(2) 0.0243(2) 0.0254(2) -0.00154(13) 0.00470(14) -0.00394(13)
O17W 0.067(4) 0.092(5) 0.087(5) 0.015(4) 0.012(4) 0.019(4)
O5W 0.192(10) 0.142(8) 0.041(4) 0.012(4) 0.032(5) 0.078(7)
O22 0.098(7) 0.080(6) 0.187(11) 0.045(6) -0.049(7) 0.013(5)
N38 0.067(6) 0.086(6) 0.086(7) -0.002(6) -0.002(5) 0.003(5)
O23 0.165(11) 0.161(11) 0.090(7) -0.040(7) 0.000(7) -0.025(8)
O24 0.092(7) 0.150(10) 0.149(9) 0.008(7) 0.003(6) 0.052(7)
O6W 0.158(9) 0.155(9) 0.062(5) -0.015(5) 0.013(5) -0.065(8)
O15W 0.137(9) 0.097(7) 0.150(10) 0.007(6) 0.038(7) -0.005(6)

loop_
_atom_type_symbol
_atom_type_description
_atom_type_scat_dispersion_real
_atom_type_scat_dispersion_imag
_atom_type_scat_source
C C 0.0033 0.0016 'International Tables Vol C Tables 4.2.6.8 and 6.1.1.4'
H H 0.0000 0.0000 'International Tables Vol C Tables 4.2.6.8 and 6.1.1.4'
N N 0.0061 0.0033 'International Tables Vol C Tables 4.2.6.8 and 6.1.1.4'
O O 0.0106 0.0060 'International Tables Vol C Tables 4.2.6.8 and 6.1.1.4'
Nd Nd -0.1943 3.0179 'International Tables Vol C Tables 4.2.6.8 and 6.1.1.4'

loop_
_geom_angle_atom_site_label_1
_geom_angle_atom_site_label_2
_geom_angle_atom_site_label_3
_geom_angle
_geom_angle_site_symmetry_1
_geom_angle_site_symmetry_3
O44 N39 O46 127.7(18) . .
O44 N39 O45 119.4(17) . .
O46 N39 O45 112.5(16) . .
O1 C1 N1 125.4(6) . .
O1 C1 N12 124.6(6) . .
N1 C1 N12 110.0(6) . .
N2 C2 N1 113.3(5) . .
O2 C3 N2 126.0(6) . .
O2 C3 N3 124.5(6) . .
N2 C3 N3 109.5(5) . .
N4 C4 N3 112.9(5) . .
O3 C5 N5 126.8(6) . .
O3 C5 N4 124.5(6) . .
N5 C5 N4 108.7(5) . .
N5 C6 N6 114.4(5) . .
O4 C7 N7 125.9(6) . .
O4 C7 N6 125.5(6) . .
N7 C7 N6 108.6(5) . .
N7 C8 N8 114.1(5) . .
O5 C9 N9 126.2(6) . .
O5 C9 N8 126.1(6) . .
N9 C9 N8 107.7(5) . .
N9 C10 N10 113.8(5) . .
O6 C11 N10 124.9(6) . .
O6 C11 N11 125.4(6) . .
N10 C11 N11 109.7(5) . .
N12 C12 N11 113.5(5) . .
N13 C13 N1 112.1(5) . .
N13 C13 C14 112.1(6) . .
N1 C13 C14 110.4(5) . .
N13 C13 C27 102.7(5) . .
N1 C13 C27 102.9(5) . .
C14 C13 C27 116.2(6) . .
N14 C15 N2 113.6(5) . .
N14 C15 C16 102.2(5) . .
N2 C15 C16 103.0(5) . .
N15 C16 N3 115.1(5) . .
N15 C16 C15 103.8(5) . .
N3 C16 C15 102.9(5) . .
N16 C17 N4 114.9(5) . .
N16 C17 C18 103.6(5) . .
N4 C17 C18 103.0(5) . .
N5 C18 N17 115.0(5) . .
N5 C18 C17 103.7(5) . .
N17 C18 C17 103.1(5) . .
N6 C19 N18 113.5(5) . .
N6 C19 C20 111.7(5) . .
N18 C19 C20 110.3(5) . .
N6 C19 C21 102.9(5) . .
N18 C19 C21 102.1(5) . .
C20 C19 C21 116.0(5) . .
N19 C21 N7 114.0(5) . .
N19 C21 C22 111.8(5) . .
N7 C21 C22 110.4(5) . .
N19 C21 C19 103.3(5) . .
N7 C21 C19 102.2(5) . .
C22 C21 C19 114.7(5) . .
N8 C23 N20 115.0(5) . .
N8 C23 C24 103.5(5) . .
N20 C23 C24 103.0(5) . .
N9 C24 N21 114.4(5) . .
N9 C24 C23 102.0(5) . .
N21 C24 C23 103.2(5) . .
N22 C25 N10 113.8(5) . .
N22 C25 C26 103.1(5) . .
N10 C25 C26 102.0(5) . .
N11 C26 N23 113.5(5) . .
N11 C26 C25 104.0(5) . .
N23 C26 C25 103.1(5) . .
N24 C27 N12 112.7(5) . .
N24 C27 C28 112.6(5) . .
N12 C27 C28 110.2(5) . .
N24 C27 C13 102.6(5) . .
N12 C27 C13 102.0(5) . .
C28 C27 C13 116.2(6) . .
O7 C29 N24 126.4(6) . .
O7 C29 N13 125.4(6) . .
N24 C29 N13 108.2(5) . .
N14 C30 N13 113.3(5) . .
O8 C31 N14 126.3(6) . .
O8 C31 N15 125.7(6) . .
N14 C31 N15 108.0(5) . .
N15 C32 N16 114.2(5) . .
O9 C33 N17 126.2(6) . .
O9 C33 N16 126.4(6) . .
N17 C33 N16 107.3(5) . .
N18 C34 N17 113.4(5) . .
O10 C35 N19 125.5(6) . .
O10 C35 N18 125.1(6) . .
N19 C35 N18 109.4(5) . .
N20 C36 N19 115.3(5) . .
O11 C37 N21 125.9(6) . .
O11 C37 N20 125.6(6) . .
N21 C37 N20 108.4(5) . .
N22 C38 N21 113.1(5) . .
O12 C39 N22 125.4(6) . .
O12 C39 N23 126.4(6) . .
N22 C39 N23 108.1(5) . .
N24 C40 N23 112.5(5) . .
N36 C41 N25 113.2(5) 3_567 .
O13 C42 N25 125.5(6) . .
O13 C42 N26 124.0(6) . .
N25 C42 N26 110.4(5) . .
N27 C43 N26 114.8(5) . .
O14 C44 N27 125.7(6) . .
O14 C44 N28 125.2(6) . .
N27 C44 N28 109.1(6) . .
N29 C45 N28 113.6(5) . .
O15 C46 N30 125.4(7) . .
O15 C46 N29 126.0(6) . .
N30 C46 N29 108.6(6) . .
N31 C47 N30 114.3(6) 3_567 .
N31 C48 N25 112.3(5) . .
N31 C48 C49 113.1(6) . .
N25 C48 C49 110.7(6) . .
N31 C48 C50 102.2(5) . .
N25 C48 C50 102.3(5) . .
C49 C48 C50 115.6(5) . .
N32 C50 N26 112.6(5) . .
N32 C50 C51 112.5(6) . .
N26 C50 C51 110.7(6) . .
N32 C50 C48 102.4(5) . .
N26 C50 C48 102.8(5) . .
C51 C50 C48 115.3(6) . .
N33 C52 N27 114.2(6) . .
N33 C52 C53 104.0(5) . .
N27 C52 C53 103.0(5) . .
N34 C53 N28 115.5(5) . .
N34 C53 C52 102.0(6) . .
N28 C53 C52 103.8(5) . .
N29 C54 N35 114.4(5) . .
N29 C54 C55 103.1(5) . .
N35 C54 C55 103.2(5) . .
N30 C55 N36 114.3(6) . .
N30 C55 C54 103.8(5) . .
N36 C55 C54 103.5(5) . .
O16 C56 N32 126.9(7) . .
O16 C56 N31 124.1(7) . .
N32 C56 N31 109.0(6) . .
N33 C57 N32 114.0(6) . .
O17 C58 N33 126.2(7) . .
O17 C58 N34 125.4(7) . .
N33 C58 N34 108.3(6) . .
N35 C59 N34 113.5(5) . .
O18 C60 N35 125.0(6) . .
O18 C60 N36 125.8(6) . .
N35 C60 N36 109.2(6) . .
C1 N1 C2 121.3(5) . .
C1 N1 C13 112.2(5) . .
C2 N1 C13 126.1(5) . .
C3 N2 C2 124.7(5) . .
C3 N2 C15 112.3(5) . .
C2 N2 C15 122.2(5) . .
C3 N3 C4 121.5(5) . .
C3 N3 C16 111.4(5) . .
C4 N3 C16 122.3(5) . .
C5 N4 C4 120.9(5) . .
C5 N4 C17 111.1(5) . .
C4 N4 C17 121.7(5) . .
C5 N5 C18 112.5(5) . .
C5 N5 C6 122.3(5) . .
C18 N5 C6 123.1(5) . .
C7 N6 C6 119.8(5) . .
C7 N6 C19 113.0(5) . .
C6 N6 C19 125.6(5) . .
C7 N7 C8 120.1(5) . .
C7 N7 C21 113.2(5) . .
C8 N7 C21 126.1(5) . .
C9 N8 C23 112.8(5) . .
C9 N8 C8 123.5(5) . .
C23 N8 C8 123.6(5) . .
C9 N9 C10 121.2(5) . .
C9 N9 C24 113.2(5) . .
C10 N9 C24 123.0(5) . .
C11 N10 C10 122.3(5) . .
C11 N10 C25 111.6(5) . .
C10 N10 C25 120.3(5) . .
C11 N11 C26 111.9(5) . .
C11 N11 C12 124.9(5) . .
C26 N11 C12 123.1(5) . .
C1 N12 C12 120.5(5) . .
C1 N12 C27 112.4(5) . .
C12 N12 C27 126.9(5) . .
C29 N13 C30 120.1(5) . .
C29 N13 C13 112.1(5) . .
C30 N13 C13 125.5(5) . .
C31 N14 C30 122.7(5) . .
C31 N14 C15 112.2(5) . .
C30 N14 C15 122.2(5) . .
C31 N15 C16 112.1(5) . .
C31 N15 C32 123.5(5) . .
C16 N15 C32 123.4(5) . .
C33 N16 C17 112.9(5) . .
C33 N16 C32 121.2(5) . .
C17 N16 C32 125.1(5) . .
C33 N17 C34 123.5(5) . .
C33 N17 C18 112.7(5) . .
C34 N17 C18 123.8(5) . .
C35 N18 C34 120.6(5) . .
C35 N18 C19 111.7(5) . .
C34 N18 C19 125.5(5) . .
C35 N19 C36 120.8(5) . .
C35 N19 C21 112.9(5) . .
C36 N19 C21 126.2(5) . .
C37 N20 C36 122.3(5) . .
C37 N20 C23 111.9(5) . .
C36 N20 C23 121.9(5) . .
C37 N21 C38 123.4(5) . .
C37 N21 C24 112.6(5) . .
C38 N21 C24 122.1(5) . .
C39 N22 C25 112.6(5) . .
C39 N22 C38 122.9(5) . .
C25 N22 C38 123.4(5) . .
C39 N23 C26 111.2(5) . .
C39 N23 C40 122.7(5) . .
C26 N23 C40 122.2(5) . .
C29 N24 C27 113.9(5) . .
C29 N24 C40 120.0(5) . .
C27 N24 C40 126.0(5) . .
C42 N25 C41 121.3(5) . .
C42 N25 C48 112.0(5) . .
C41 N25 C48 125.0(5) . .
C42 N26 C43 121.6(5) . .
C42 N26 C50 111.4(5) . .
C43 N26 C50 124.9(5) . .
C44 N27 C43 123.9(5) . .
C44 N27 C52 112.1(5) . .
C43 N27 C52 122.0(5) . .
C44 N28 C45 123.1(6) . .
C44 N28 C53 111.3(5) . .
C45 N28 C53 122.5(6) . .
C46 N29 C54 112.0(5) . .
C46 N29 C45 122.1(6) . .
C54 N29 C45 122.7(6) . .
C46 N30 C55 112.0(6) . .
C46 N30 C47 124.5(6) . .
C55 N30 C47 121.9(5) . .
C56 N31 C47 120.8(6) . 3_567
C56 N31 C48 112.5(6) . .
C47 N31 C48 126.6(6) 3_567 .
C56 N32 C50 113.0(6) . .
C56 N32 C57 119.8(6) . .
C50 N32 C57 125.6(6) . .
C58 N33 C57 123.7(6) . .
C58 N33 C52 112.4(6) . .
C57 N33 C52 123.9(6) . .
C58 N34 C53 113.3(5) . .
C58 N34 C59 123.3(6) . .
C53 N34 C59 122.7(6) . .
C60 N35 C59 123.3(6) . .
C60 N35 C54 112.4(5) . .
C59 N35 C54 122.5(6) . .
C60 N36 C41 121.9(6) . 3_567
C60 N36 C55 111.4(5) . .
C41 N36 C55 123.3(5) 3_567 .
O21 N37 O20 121.6(11) . .
O21 N37 O19 119.4(10) . .
O20 N37 O19 119.0(13) . .
C1 O1 Nd1 137.8(4) . .
C3 O2 Nd1 143.8(4) . .
C11 O6 Nd1 149.5(4) . .
C42 O13 Nd1 158.7(4) . .
C44 O14 Nd1 154.9(4) . .
O2W Nd1 O1 137.03(18) . .
O2W Nd1 O2 75.06(18) . .
O1 Nd1 O2 78.24(15) . .
O2W Nd1 O13 70.82(17) . .
O1 Nd1 O13 143.87(14) . .
O2 Nd1 O13 137.81(15) . .
O2W Nd1 O6 146.05(17) . .
O1 Nd1 O6 76.23(15) . .
O2 Nd1 O6 129.20(14) . .
O13 Nd1 O6 76.15(14) . .
O2W Nd1 O14 93.40(19) . .
O1 Nd1 O14 82.62(14) . .
O2 Nd1 O14 135.40(15) . .
O13 Nd1 O14 71.42(15) . .
O6 Nd1 O14 83.24(14) . .
O2W Nd1 O1W 77.4(2) . .
O1 Nd1 O1W 130.66(16) . .
O2 Nd1 O1W 81.31(15) . .
O13 Nd1 O1W 67.73(16) . .
O6 Nd1 O1W 83.19(16) . .
O14 Nd1 O1W 138.93(16) . .
O2W Nd1 O3W 69.45(19) . .
O1 Nd1 O3W 69.77(16) . .
O2 Nd1 O3W 68.88(15) . .
O13 Nd1 O3W 118.89(15) . .
O6 Nd1 O3W 136.67(16) . .
O14 Nd1 O3W 66.75(15) . .
O1W Nd1 O3W 139.77(17) . .
O2W Nd1 O4W 126.9(2) . .
O1 Nd1 O4W 68.10(16) . .
O2 Nd1 O4W 66.06(16) . .
O13 Nd1 O4W 118.09(16) . .
O6 Nd1 O4W 63.83(16) . .
O14 Nd1 O4W 139.73(16) . .
O1W Nd1 O4W 62.57(18) . .
O3W Nd1 O4W 122.76(17) . .
O24 N38 O22 113.0(12) . .
O24 N38 O23 125.2(12) . .
O22 N38 O23 121.2(12) . .

loop_
_geom_bond_atom_site_label_1
_geom_bond_atom_site_label_2
_geom_bond_distance
_geom_bond_site_symmetry_2
N39 O44 1.148(14) .
N39 O46 1.265(16) .
N39 O45 1.313(15) .
C1 O1 1.237(8) .
C1 N1 1.343(8) .
C1 N12 1.352(8) .
C2 N2 1.441(8) .
C2 N1 1.461(8) .
C3 O2 1.234(7) .
C3 N2 1.341(8) .
C3 N3 1.366(8) .
C4 N4 1.443(8) .
C4 N3 1.455(8) .
C5 O3 1.224(8) .
C5 N5 1.350(8) .
C5 N4 1.374(8) .
C6 N5 1.450(8) .
C6 N6 1.451(8) .
C7 O4 1.222(8) .
C7 N7 1.364(8) .
C7 N6 1.370(9) .
C8 N7 1.445(8) .
C8 N8 1.446(8) .
C9 O5 1.224(8) .
C9 N9 1.357(8) .
C9 N8 1.370(8) .
C10 N9 1.443(8) .
C10 N10 1.445(8) .
C11 O6 1.247(7) .
C11 N10 1.352(8) .
C11 N11 1.355(8) .
C12 N12 1.442(8) .
C12 N11 1.444(8) .
C13 N13 1.471(8) .
C13 N1 1.472(8) .
C13 C14 1.526(9) .
C13 C27 1.565(9) .
C15 N14 1.445(8) .
C15 N2 1.461(8) .
C15 C16 1.543(9) .
C16 N15 1.435(8) .
C16 N3 1.462(8) .
C17 N16 1.434(8) .
C17 N4 1.453(8) .
C17 C18 1.543(9) .
C18 N5 1.436(8) .
C18 N17 1.446(7) .
C19 N6 1.459(8) .
C19 N18 1.478(8) .
C19 C20 1.518(9) .
C19 C21 1.582(9) .
C21 N19 1.449(8) .
C21 N7 1.468(8) .
C21 C22 1.523(9) .
C23 N8 1.422(8) .
C23 N20 1.450(8) .
C23 C24 1.559(9) .
C24 N9 1.443(8) .
C24 N21 1.447(8) .
C25 N22 1.435(8) .
C25 N10 1.476(7) .
C25 C26 1.546(9) .
C26 N11 1.440(8) .
C26 N23 1.451(8) .
C27 N24 1.443(8) .
C27 N12 1.474(8) .
C27 C28 1.520(9) .
C29 O7 1.215(8) .
C29 N24 1.361(9) .
C29 N13 1.367(8) .
C30 N14 1.444(8) .
C30 N13 1.453(8) .
C31 O8 1.228(7) .
C31 N14 1.362(8) .
C31 N15 1.365(8) .
C32 N15 1.446(8) .
C32 N16 1.452(8) .
C33 O9 1.224(7) .
C33 N17 1.371(8) .
C33 N16 1.377(8) .
C34 N18 1.444(8) .
C34 N17 1.445(8) .
C35 O10 1.224(8) .
C35 N19 1.359(8) .
C35 N18 1.373(8) .
C36 N20 1.433(8) .
C36 N19 1.439(8) .
C37 O11 1.224(8) .
C37 N21 1.364(8) .
C37 N20 1.376(8) .
C38 N22 1.441(8) .
C38 N21 1.446(8) .
C39 O12 1.233(8) .
C39 N22 1.362(9) .
C39 N23 1.365(8) .
C40 N24 1.450(8) .
C40 N23 1.455(8) .
C41 N36 1.443(8) 3_567
C41 N25 1.444(8) .
C42 O13 1.240(7) .
C42 N25 1.345(8) .
C42 N26 1.363(8) .
C43 N27 1.429(8) .
C43 N26 1.438(8) .
C44 O14 1.224(8) .
C44 N27 1.357(9) .
C44 N28 1.379(8) .
C45 N29 1.440(8) .
C45 N28 1.441(9) .
C46 O15 1.222(9) .
C46 N30 1.366(8) .
C46 N29 1.373(9) .
C47 N31 1.446(9) 3_567
C47 N30 1.456(9) .
C48 N31 1.460(8) .
C48 N25 1.468(8) .
C48 C49 1.531(9) .
C48 C50 1.574(10) .
C50 N32 1.456(9) .
C50 N26 1.462(8) .
C50 C51 1.539(9) .
C52 N33 1.442(9) .
C52 N27 1.464(8) .
C52 C53 1.551(10) .
C53 N34 1.451(8) .
C53 N28 1.455(9) .
C54 N29 1.440(8) .
C54 N35 1.453(9) .
C54 C55 1.553(9) .
C55 N30 1.437(9) .
C55 N36 1.460(8) .
C56 O16 1.221(9) .
C56 N32 1.349(10) .
C56 N31 1.360(10) .
C57 N33 1.434(10) .
C57 N32 1.469(9) .
C58 O17 1.220(9) .
C58 N33 1.357(9) .
C58 N34 1.360(10) .
C59 N35 1.436(9) .
C59 N34 1.454(9) .
C60 O18 1.215(8) .
C60 N35 1.361(9) .
C60 N36 1.370(9) .
N31 C47 1.446(9) 3_567
N36 C41 1.443(8) 3_567
N37 O21 1.229(13) .
N37 O20 1.255(12) .
N37 O19 1.287(13) .
O1 Nd1 2.403(5) .
O2 Nd1 2.449(4) .
O1W Nd1 2.488(5) .
O2W Nd1 2.397(5) .
O3W Nd1 2.549(5) .
O4W Nd1 2.886(7) .
O6 Nd1 2.483(4) .
O13 Nd1 2.461(4) .
O14 Nd1 2.485(4) .
O22 N38 1.256(12) .
N38 O24 1.244(13) .
N38 O23 1.271(13) .

loop_
_geom_torsion_atom_site_label_1
_geom_torsion_atom_site_label_2
_geom_torsion_atom_site_label_3
_geom_torsion_atom_site_label_4
_geom_torsion
_geom_torsion_site_symmetry_1
_geom_torsion_site_symmetry_4
N14 C15 C16 N15 -11.0(6) . .
N2 C15 C16 N15 -129.1(5) . .
N14 C15 C16 N3 109.3(5) . .
N2 C15 C16 N3 -8.8(6) . .
N16 C17 C18 N5 124.9(5) . .
N4 C17 C18 N5 4.9(6) . .
N16 C17 C18 N17 4.7(6) . .
N4 C17 C18 N17 -115.3(5) . .
N6 C19 C21 N19 -122.3(5) . .
N18 C19 C21 N19 -4.4(6) . .
C20 C19 C21 N19 115.5(6) . .
N6 C19 C21 N7 -3.6(6) . .
N18 C19 C21 N7 114.2(5) . .
C20 C19 C21 N7 -125.8(6) . .
N6 C19 C21 C22 115.8(6) . .
N18 C19 C21 C22 -126.3(6) . .
C20 C19 C21 C22 -6.4(8) . .
N8 C23 C24 N9 -8.6(6) . .
N20 C23 C24 N9 111.5(5) . .
N8 C23 C24 N21 -127.5(5) . .
N20 C23 C24 N21 -7.4(6) . .
N22 C25 C26 N11 126.2(5) . .
N10 C25 C26 N11 8.0(6) . .
N22 C25 C26 N23 7.5(6) . .
N10 C25 C26 N23 -110.7(5) . .
N13 C13 C27 N24 6.9(6) . .
N1 C13 C27 N24 123.4(5) . .
C14 C13 C27 N24 -115.8(6) . .
N13 C13 C27 N12 -110.0(5) . .
N1 C13 C27 N12 6.6(6) . .
C14 C13 C27 N12 127.3(6) . .
N13 C13 C27 C28 130.1(6) . .
N1 C13 C27 C28 -113.3(6) . .
C14 C13 C27 C28 7.4(8) . .
N31 C48 C50 N32 -9.3(6) . .
N25 C48 C50 N32 107.1(5) . .
C49 C48 C50 N32 -132.5(6) . .
N31 C48 C50 N26 -126.2(5) . .
N25 C48 C50 N26 -9.8(6) . .
C49 C48 C50 N26 110.5(6) . .
N31 C48 C50 C51 113.3(6) . .
N25 C48 C50 C51 -130.3(6) . .
C49 C48 C50 C51 -10.0(9) . .
N33 C52 C53 N34 2.4(6) . .
N27 C52 C53 N34 121.9(5) . .
N33 C52 C53 N28 -117.9(5) . .
N27 C52 C53 N28 1.6(6) . .
N29 C54 C55 N30 -4.4(7) . .
N35 C54 C55 N30 -123.7(5) . .
N29 C54 C55 N36 115.2(5) . .
N35 C54 C55 N36 -4.1(6) . .
O1 C1 N1 C2 -7.5(9) . .
N12 C1 N1 C2 175.4(5) . .
O1 C1 N1 C13 180.0(6) . .
N12 C1 N1 C13 2.8(7) . .
N2 C2 N1 C1 -90.1(7) . .
N2 C2 N1 C13 81.3(8) . .
N13 C13 N1 C1 103.6(6) . .
C14 C13 N1 C1 -130.7(6) . .
C27 C13 N1 C1 -6.1(7) . .
N13 C13 N1 C2 -68.5(8) . .
C14 C13 N1 C2 57.2(8) . .
C27 C13 N1 C2 -178.2(5) . .
O2 C3 N2 C2 -8.2(9) . .
N3 C3 N2 C2 169.7(5) . .
O2 C3 N2 C15 -178.4(5) . .
N3 C3 N2 C15 -0.6(7) . .
N1 C2 N2 C3 97.2(7) . .
N1 C2 N2 C15 -93.5(7) . .
N14 C15 N2 C3 -103.6(6) . .
C16 C15 N2 C3 6.2(6) . .
N14 C15 N2 C2 85.9(7) . .
C16 C15 N2 C2 -164.3(5) . .
O2 C3 N3 C4 16.2(9) . .
N2 C3 N3 C4 -161.7(5) . .
O2 C3 N3 C16 172.0(5) . .
N2 C3 N3 C16 -5.9(7) . .
N4 C4 N3 C3 -125.0(6) . .
N4 C4 N3 C16 81.8(7) . .
N15 C16 N3 C3 121.4(5) . .
C15 C16 N3 C3 9.3(6) . .
N15 C16 N3 C4 -82.9(7) . .
C15 C16 N3 C4 164.9(5) . .
O3 C5 N4 C4 -17.5(9) . .
N5 C5 N4 C4 162.9(5) . .
O3 C5 N4 C17 -170.0(6) . .
N5 C5 N4 C17 10.4(7) . .
N3 C4 N4 C5 124.5(6) . .
N3 C4 N4 C17 -85.9(7) . .
N16 C17 N4 C5 -121.3(6) . .
C18 C17 N4 C5 -9.3(6) . .
N16 C17 N4 C4 86.5(7) . .
C18 C17 N4 C4 -161.5(5) . .
O3 C5 N5 C18 173.5(6) . .
N4 C5 N5 C18 -6.9(7) . .
O3 C5 N5 C6 9.3(10) . .
N4 C5 N5 C6 -171.1(5) . .
N17 C18 N5 C5 112.8(6) . .
C17 C18 N5 C5 1.0(6) . .
N17 C18 N5 C6 -83.2(7) . .
C17 C18 N5 C6 165.0(5) . .
N6 C6 N5 C5 -97.7(7) . .
N6 C6 N5 C18 99.9(7) . .
O4 C7 N6 C6 16.2(10) . .
N7 C7 N6 C6 -166.2(5) . .
O4 C7 N6 C19 -177.4(6) . .
N7 C7 N6 C19 0.1(7) . .
N5 C6 N6 C7 88.2(7) . .
N5 C6 N6 C19 -76.3(8) . .
N18 C19 N6 C7 -107.2(6) . .
C20 C19 N6 C7 127.4(6) . .
C21 C19 N6 C7 2.3(6) . .
N18 C19 N6 C6 58.2(8) . .
C20 C19 N6 C6 -67.2(8) . .
C21 C19 N6 C6 167.7(5) . .
O4 C7 N7 C8 3.2(10) . .
N6 C7 N7 C8 -174.3(5) . .
O4 C7 N7 C21 174.7(6) . .
N6 C7 N7 C21 -2.9(7) . .
N8 C8 N7 C7 -103.8(7) . .
N8 C8 N7 C21 85.9(8) . .
N19 C21 N7 C7 114.9(6) . .
C22 C21 N7 C7 -118.3(6) . .
C19 C21 N7 C7 4.1(6) . .
N19 C21 N7 C8 -74.3(7) . .
C22 C21 N7 C8 52.5(8) . .
C19 C21 N7 C8 175.0(5) . .
O5 C9 N8 C23 179.7(6) . .
N9 C9 N8 C23 -3.0(7) . .
O5 C9 N8 C8 -3.2(10) . .
N9 C9 N8 C8 174.0(6) . .
N20 C23 N8 C9 -104.1(6) . .
C24 C23 N8 C9 7.5(7) . .
N20 C23 N8 C8 78.9(8) . .
C24 C23 N8 C8 -169.6(5) . .
N7 C8 N8 C9 98.0(7) . .
N7 C8 N8 C23 -85.2(7) . .
O5 C9 N9 C10 11.5(10) . .
N8 C9 N9 C10 -165.7(6) . .
O5 C9 N9 C24 173.8(6) . .
N8 C9 N9 C24 -3.5(7) . .
N10 C10 N9 C9 -119.6(6) . .
N10 C10 N9 C24 79.9(7) . .
N21 C24 N9 C9 118.3(6) . .
C23 C24 N9 C9 7.7(7) . .
N21 C24 N9 C10 -79.8(7) . .
C23 C24 N9 C10 169.6(6) . .
O6 C11 N10 C10 -23.2(9) . .
N11 C11 N10 C10 156.5(5) . .
O6 C11 N10 C25 -176.4(6) . .
N11 C11 N10 C25 3.4(7) . .
N9 C10 N10 C11 121.5(6) . .
N9 C10 N10 C25 -87.6(7) . .
N22 C25 N10 C11 -117.5(6) . .
C26 C25 N10 C11 -7.2(6) . .
N22 C25 N10 C10 88.7(7) . .
C26 C25 N10 C10 -160.9(5) . .
O6 C11 N11 C26 -177.7(6) . .
N10 C11 N11 C26 2.5(7) . .
O6 C11 N11 C12 4.0(10) . .
N10 C11 N11 C12 -175.7(5) . .
N23 C26 N11 C11 104.5(6) . .
C25 C26 N11 C11 -6.8(7) . .
N23 C26 N11 C12 -77.3(7) . .
C25 C26 N11 C12 171.4(5) . .
N12 C12 N11 C11 -91.3(7) . .
N12 C12 N11 C26 90.7(7) . .
O1 C1 N12 C12 1.1(9) . .
N1 C1 N12 C12 178.2(5) . .
O1 C1 N12 C27 -175.1(6) . .
N1 C1 N12 C27 2.1(7) . .
N11 C12 N12 C1 96.6(6) . .
N11 C12 N12 C27 -87.8(7) . .
N24 C27 N12 C1 -114.9(6) . .
C28 C27 N12 C1 118.4(6) . .
C13 C27 N12 C1 -5.6(6) . .
N24 C27 N12 C12 69.2(8) . .
C28 C27 N12 C12 -57.5(8) . .
C13 C27 N12 C12 178.5(5) . .
O7 C29 N13 C30 -11.3(10) . .
N24 C29 N13 C30 168.6(5) . .
O7 C29 N13 C13 -175.2(6) . .
N24 C29 N13 C13 4.8(7) . .
N14 C30 N13 C29 104.1(7) . .
N14 C30 N13 C13 -94.4(7) . .
N1 C13 N13 C29 -117.2(6) . .
C14 C13 N13 C29 118.1(6) . .
C27 C13 N13 C29 -7.4(7) . .
N1 C13 N13 C30 80.0(7) . .
C14 C13 N13 C30 -44.7(8) . .
C27 C13 N13 C30 -170.2(5) . .
O8 C31 N14 C30 7.7(10) . .
N15 C31 N14 C30 -171.2(6) . .
O8 C31 N14 C15 168.9(6) . .
N15 C31 N14 C15 -10.0(7) . .
N13 C30 N14 C31 -117.3(6) . .
N13 C30 N14 C15 83.3(7) . .
N2 C15 N14 C31 123.4(6) . .
C16 C15 N14 C31 13.1(6) . .
N2 C15 N14 C30 -75.3(7) . .
C16 C15 N14 C30 174.4(5) . .
O8 C31 N15 C16 -177.0(6) . .
N14 C31 N15 C16 1.9(7) . .
O8 C31 N15 C32 -8.3(10) . .
N14 C31 N15 C32 170.6(5) . .
N3 C16 N15 C31 -105.6(6) . .
C15 C16 N15 C31 6.1(7) . .
N3 C16 N15 C32 85.7(7) . .
C15 C16 N15 C32 -162.7(5) . .
N16 C32 N15 C31 111.2(7) . .
N16 C32 N15 C16 -81.3(7) . .
O9 C33 N16 C17 175.0(6) . .
N17 C33 N16 C17 -0.9(7) . .
O9 C33 N16 C32 4.9(10) . .
N17 C33 N16 C32 -171.0(5) . .
N4 C17 N16 C33 109.0(6) . .
C18 C17 N16 C33 -2.5(7) . .
N4 C17 N16 C32 -81.4(7) . .
C18 C17 N16 C32 167.1(5) . .
N15 C32 N16 C33 -113.4(6) . .
N15 C32 N16 C17 77.8(7) . .
O9 C33 N17 C34 7.2(10) . .
N16 C33 N17 C34 -176.9(5) . .
O9 C33 N17 C18 -171.6(6) . .
N16 C33 N17 C18 4.3(7) . .
N18 C34 N17 C33 103.7(6) . .
N18 C34 N17 C18 -77.7(7) . .
N5 C18 N17 C33 -117.9(6) . .
C17 C18 N17 C33 -5.7(6) . .
N5 C18 N17 C34 63.3(8) . .
C17 C18 N17 C34 175.5(5) . .
O10 C35 N18 C34 7.5(10) . .
N19 C35 N18 C34 -171.2(5) . .
O10 C35 N18 C19 171.4(6) . .
N19 C35 N18 C19 -7.3(7) . .
N17 C34 N18 C35 -98.3(7) . .
N17 C34 N18 C19 100.1(7) . .
N6 C19 N18 C35 117.2(6) . .
C20 C19 N18 C35 -116.7(6) . .
C21 C19 N18 C35 7.2(6) . .
N6 C19 N18 C34 -79.9(7) . .
C20 C19 N18 C34 46.3(8) . .
C21 C19 N18 C34 170.1(5) . .
O10 C35 N19 C36 4.2(10) . .
N18 C35 N19 C36 -177.1(5) . .
O10 C35 N19 C21 -174.7(6) . .
N18 C35 N19 C21 4.1(7) . .
N20 C36 N19 C35 96.4(7) . .
N20 C36 N19 C21 -84.8(8) . .
N7 C21 N19 C35 -109.6(6) . .
C22 C21 N19 C35 124.4(6) . .
C19 C21 N19 C35 0.5(7) . .
N7 C21 N19 C36 71.6(8) . .
C22 C21 N19 C36 -54.4(8) . .
C19 C21 N19 C36 -178.3(5) . .
O11 C37 N20 C36 13.3(9) . .
N21 C37 N20 C36 -166.4(5) . .
O11 C37 N20 C23 171.6(6) . .
N21 C37 N20 C23 -8.2(7) . .
N19 C36 N20 C37 -116.3(6) . .
N19 C36 N20 C23 87.5(7) . .
N8 C23 N20 C37 121.5(6) . .
C24 C23 N20 C37 9.7(6) . .
N8 C23 N20 C36 -80.1(7) . .
C24 C23 N20 C36 168.0(5) . .
O11 C37 N21 C38 -12.4(10) . .
N20 C37 N21 C38 167.3(5) . .
O11 C37 N21 C24 -177.0(6) . .
N20 C37 N21 C24 2.8(7) . .
N22 C38 N21 C37 109.8(7) . .
N22 C38 N21 C24 -87.1(7) . .
N9 C24 N21 C37 -106.7(6) . .
C23 C24 N21 C37 3.1(7) . .
N9 C24 N21 C38 88.5(7) . .
C23 C24 N21 C38 -161.6(5) . .
O12 C39 N22 C25 172.1(6) . .
N23 C39 N22 C25 -8.4(7) . .
O12 C39 N22 C38 3.5(9) . .
N23 C39 N22 C38 -177.0(5) . .
N10 C25 N22 C39 109.8(6) . .
C26 C25 N22 C39 0.1(6) . .
N10 C25 N22 C38 -81.7(7) . .
C26 C25 N22 C38 168.6(5) . .
N21 C38 N22 C39 -112.8(6) . .
N21 C38 N22 C25 79.8(7) . .
O12 C39 N23 C26 -166.7(6) . .
N22 C39 N23 C26 13.7(7) . .
O12 C39 N23 C40 -8.4(10) . .
N22 C39 N23 C40 172.0(5) . .
N11 C26 N23 C39 -125.0(6) . .
C25 C26 N23 C39 -13.1(6) . .
N11 C26 N23 C40 76.6(7) . .
C25 C26 N23 C40 -171.5(5) . .
N24 C40 N23 C39 113.1(6) . .
N24 C40 N23 C26 -91.0(7) . .
O7 C29 N24 C27 -179.7(6) . .
N13 C29 N24 C27 0.4(7) . .
O7 C29 N24 C40 -3.8(10) . .
N13 C29 N24 C40 176.2(5) . .
N12 C27 N24 C29 104.2(6) . .
C28 C27 N24 C29 -130.4(6) . .
C13 C27 N24 C29 -4.8(7) . .
N12 C27 N24 C40 -71.4(8) . .
C28 C27 N24 C40 54.0(8) . .
C13 C27 N24 C40 179.6(6) . .
N23 C40 N24 C29 -83.6(7) . .
N23 C40 N24 C27 91.8(7) . .
O13 C42 N25 C41 11.9(9) . .
N26 C42 N25 C41 -167.1(5) . .
O13 C42 N25 C48 177.7(5) . .
N26 C42 N25 C48 -1.3(7) . .
N36 C41 N25 C42 -108.5(7) 3_567 .
N36 C41 N25 C48 87.6(7) 3_567 .
N31 C48 N25 C42 116.0(6) . .
C49 C48 N25 C42 -116.5(6) . .
C50 C48 N25 C42 7.2(6) . .
N31 C48 N25 C41 -78.8(7) . .
C49 C48 N25 C41 48.6(8) . .
C50 C48 N25 C41 172.4(5) . .
O13 C42 N26 C43 10.9(9) . .
N25 C42 N26 C43 -170.1(5) . .
O13 C42 N26 C50 175.0(5) . .
N25 C42 N26 C50 -6.0(7) . .
N27 C43 N26 C42 77.8(7) . .
N27 C43 N26 C50 -84.1(7) . .
N32 C50 N26 C42 -99.5(6) . .
C51 C50 N26 C42 133.6(6) . .
C48 C50 N26 C42 9.9(6) . .
N32 C50 N26 C43 64.0(8) . .
C51 C50 N26 C43 -62.9(8) . .
C48 C50 N26 C43 173.4(5) . .
O14 C44 N27 C43 6.8(10) . .
N28 C44 N27 C43 -172.1(5) . .
O14 C44 N27 C52 171.1(6) . .
N28 C44 N27 C52 -7.8(7) . .
N26 C43 N27 C44 -99.3(7) . .
N26 C43 N27 C52 97.9(7) . .
N33 C52 N27 C44 115.8(6) . .
C53 C52 N27 C44 3.6(7) . .
N33 C52 N27 C43 -79.5(7) . .
C53 C52 N27 C43 168.3(5) . .
O14 C44 N28 C45 -9.3(10) . .
N27 C44 N28 C45 169.6(5) . .
O14 C44 N28 C53 -170.1(6) . .
N27 C44 N28 C53 8.9(7) . .
N29 C45 N28 C44 115.6(7) . .
N29 C45 N28 C53 -85.8(7) . .
N34 C53 N28 C44 -117.0(6) . .
C52 C53 N28 C44 -6.3(7) . .
N34 C53 N28 C45 82.2(8) . .
C52 C53 N28 C45 -167.1(5) . .
O15 C46 N29 C54 173.8(7) . .
N30 C46 N29 C54 -7.2(8) . .
O15 C46 N29 C45 13.6(12) . .
N30 C46 N29 C45 -167.4(6) . .
N35 C54 N29 C46 118.4(6) . .
C55 C54 N29 C46 7.2(7) . .
N35 C54 N29 C45 -81.6(7) . .
C55 C54 N29 C45 167.2(6) . .
N28 C45 N29 C46 -117.2(7) . .
N28 C45 N29 C54 84.7(8) . .
O15 C46 N30 C55 -177.1(7) . .
N29 C46 N30 C55 4.0(8) . .
O15 C46 N30 C47 -10.8(12) . .
N29 C46 N30 C47 170.2(6) . .
N36 C55 N30 C46 -111.5(6) . .
C54 C55 N30 C46 0.5(7) . .
N36 C55 N30 C47 81.9(8) . .
C54 C55 N30 C47 -166.2(6) . .
N31 C47 N30 C46 109.4(8) 3_567 .
N31 C47 N30 C55 -85.7(8) 3_567 .
O16 C56 N31 C47 1.4(10) . 3_567
N32 C56 N31 C47 179.2(6) . 3_567
O16 C56 N31 C48 178.6(7) . .
N32 C56 N31 C48 -3.6(8) . .
N25 C48 N31 C56 -100.7(6) . .
C49 C48 N31 C56 133.2(6) . .
C50 C48 N31 C56 8.3(7) . .
N25 C48 N31 C47 76.3(8) . 3_567
C49 C48 N31 C47 -49.9(8) . 3_567
C50 C48 N31 C47 -174.8(6) . 3_567
O16 C56 N32 C50 174.3(7) . .
N31 C56 N32 C50 -3.4(8) . .
O16 C56 N32 C57 8.1(11) . .
N31 C56 N32 C57 -169.6(6) . .
N26 C50 N32 C56 117.9(6) . .
C51 C50 N32 C56 -116.2(7) . .
C48 C50 N32 C56 8.2(7) . .
N26 C50 N32 C57 -76.9(8) . .
C51 C50 N32 C57 49.0(9) . .
C48 C50 N32 C57 173.4(6) . .
N33 C57 N32 C56 -99.4(8) . .
N33 C57 N32 C50 96.3(8) . .
O17 C58 N33 C57 2.7(11) . .
N34 C58 N33 C57 179.7(6) . .
O17 C58 N33 C52 -175.6(6) . .
N34 C58 N33 C52 1.4(7) . .
N32 C57 N33 C58 99.7(8) . .
N32 C57 N33 C52 -82.2(9) . .
N27 C52 N33 C58 -114.0(6) . .
C53 C52 N33 C58 -2.5(7) . .
N27 C52 N33 C57 67.7(8) . .
C53 C52 N33 C57 179.2(6) . .
O17 C58 N34 C53 177.4(6) . .
N33 C58 N34 C53 0.4(7) . .
O17 C58 N34 C59 6.8(10) . .
N33 C58 N34 C59 -170.3(6) . .
N28 C53 N34 C58 110.0(6) . .
C52 C53 N34 C58 -1.8(7) . .
N28 C53 N34 C59 -79.3(8) . .
C52 C53 N34 C59 168.9(6) . .
N35 C59 N34 C58 -107.4(7) . .
N35 C59 N34 C53 82.9(8) . .
O18 C60 N35 C59 -10.2(11) . .
N36 C60 N35 C59 169.0(6) . .
O18 C60 N35 C54 -175.0(6) . .
N36 C60 N35 C54 4.2(8) . .
N34 C59 N35 C60 109.9(7) . .
N34 C59 N35 C54 -86.7(8) . .
N29 C54 N35 C60 -111.0(6) . .
C55 C54 N35 C60 0.2(7) . .
N29 C54 N35 C59 84.0(7) . .
C55 C54 N35 C59 -164.8(6) . .
O18 C60 N36 C41 12.1(10) . 3_567
N35 C60 N36 C41 -167.0(6) . 3_567
O18 C60 N36 C55 172.0(7) . .
N35 C60 N36 C55 -7.1(7) . .
N30 C55 N36 C60 119.1(6) . .
C54 C55 N36 C60 6.9(7) . .
N30 C55 N36 C41 -81.4(7) . 3_567
C54 C55 N36 C41 166.5(5) . 3_567
N1 C1 O1 Nd1 90.7(8) . .
N12 C1 O1 Nd1 -92.5(8) . .
N2 C3 O2 Nd1 -69.4(9) . .
N3 C3 O2 Nd1 113.1(7) . .
N10 C11 O6 Nd1 -114.9(8) . .
N11 C11 O6 Nd1 65.4(11) . .
N25 C42 O13 Nd1 -168.4(7) . .
N26 C42 O13 Nd1 10.5(15) . .
N27 C44 O14 Nd1 13.4(14) . .
N28 C44 O14 Nd1 -167.9(6) . .

loop_
_platon_squeeze_void_nr
_platon_squeeze_void_average_x
_platon_squeeze_void_average_y
_platon_squeeze_void_average_z
_platon_squeeze_void_volume
_platon_squeeze_void_count_electrons
1 -0.002 -0.015 -0.002 1635.1 598.2
2 0.000 0.500 0.000 115.1 13.3
3 0.121 0.741 0.472 6.4 0.0
4 0.236 0.062 0.837 51.9 8.9
5 0.264 0.562 0.663 51.9 8.9
6 0.379 0.241 0.028 6.8 0.7
7 0.500 1.000 0.500 115.1 13.3
8 0.621 0.759 0.972 6.1 0.0
9 0.736 0.438 0.337 51.9 9.6
10 0.764 0.938 0.163 51.9 9.5
11 0.879 0.259 0.528 6.6 0.6
